data_4516622
loop_
_publ_author_name
'Liang, Yawei'
'Strohecker, Daniel'
'Lynch, Vincent'
'Holliday, Bradley J.'
'Jones, Richard A.'

_publ_section_title
;
 A Thiophene-Containing Conductive Metallopolymer Using an Fe(II)
 Bis(terpyridine) Core for Electrochromic Materials.
;
_journal_issue 50
_journal_name_full 'ACS applied materials &amp; interfaces'
_journal_page_first 34568
_journal_page_last 34580
_journal_paper_doi 10.1021/acsami.6b11657
_journal_volume 8
_journal_year 2016
_chemical_formula_moiety '2 C21 H15 N3 O2 S, Fe 2+, 2 B F4 1-'
_chemical_formula_sum 'C42 H30 B2 F8 Fe N6 O4 S2'
_chemical_formula_weight 976.31
_space_group_crystal_system triclinic
_space_group_IT_number 2
_space_group_name_Hall '-P 1'
_space_group_name_H-M_alt 'P -1'
_atom_sites_solution_hydrogens geom
_audit_creation_method SHELXL-2014/7
_cell_angle_alpha 77.689(10)
_cell_angle_beta 84.902(13)
_cell_angle_gamma 66.803(8)
_cell_formula_units_Z 2
_cell_length_a 9.996(3)
_cell_length_b 11.782(4)
_cell_length_c 20.150(8)
_cell_measurement_reflns_used 1906
_cell_measurement_temperature 106(2)
_cell_measurement_theta_max 18.5
_cell_measurement_theta_min 2.21
_cell_volume 2131.1(13)
_computing_cell_refinement 'Apex II release 2010, Bruker AXS, Inc.'
_computing_data_collection 'Apex II release 2010, Bruker AXS, Inc.'
_computing_data_reduction 'Apex II release 2010, Bruker AXS, Inc.'
_computing_molecular_graphics 'XP SHELXTL/PC, Siemens Analytical'
_computing_publication_material 'XL SHELXTL/Plus, Siemens Analytical'
_computing_structure_refinement 'Shelxl-2014/7, Sheldrick, G. M. 2015'
_computing_structure_solution
;

SIR97 - Altomare A., Burla M.C., Camalli M., Cascarano G.L., Giacovazzo C., 
Guagliardi A., Moliterni A.G.G., Polidori G.,Spagna R.
;
_diffrn_ambient_temperature 106(2)
_diffrn_measured_fraction_theta_full 0.989
_diffrn_measured_fraction_theta_max 0.985
_diffrn_measurement_device_type 'Nonius Kappa CCD with Bruker Apex II detector'
_diffrn_measurement_method '\w and \f-scans'
_diffrn_radiation_type MoK\a
_diffrn_radiation_wavelength 0.71073
_diffrn_reflns_av_unetI/netI 0.2195
_diffrn_reflns_Laue_measured_fraction_full 0.989
_diffrn_reflns_Laue_measured_fraction_max 0.985
_diffrn_reflns_limit_h_max 12
_diffrn_reflns_limit_h_min -12
_diffrn_reflns_limit_k_max 14
_diffrn_reflns_limit_k_min -13
_diffrn_reflns_limit_l_max 24
_diffrn_reflns_limit_l_min -24
_diffrn_reflns_number 7613
_diffrn_reflns_point_group_measured_fraction_full 0.989
_diffrn_reflns_point_group_measured_fraction_max 0.985
_diffrn_reflns_theta_full 25.242
_diffrn_reflns_theta_max 25.278
_diffrn_reflns_theta_min 1.917
_diffrn_source 'sealed fine focus tube'
_exptl_absorpt_coefficient_mu 0.538
_exptl_absorpt_correction_T_max 1.00
_exptl_absorpt_correction_T_min 0.759
_exptl_absorpt_correction_type multi-scan
_exptl_absorpt_process_details
;
SADABS.
;
_exptl_crystal_colour red
_exptl_crystal_density_diffrn 1.521
_exptl_crystal_description plate
_exptl_crystal_F_000 992
_exptl_crystal_size_max 0.560
_exptl_crystal_size_mid 0.490
_exptl_crystal_size_min 0.130
_refine_diff_density_max 0.719
_refine_diff_density_min -0.527
_refine_diff_density_rms 0.114
_refine_ls_extinction_method none
_refine_ls_goodness_of_fit_ref 1.207
_refine_ls_hydrogen_treatment constr
_refine_ls_matrix_type full
_refine_ls_number_parameters 635
_refine_ls_number_reflns 7613
_refine_ls_number_restraints 588
_refine_ls_restrained_S_all 1.214
_refine_ls_R_factor_all 0.2171
_refine_ls_R_factor_gt 0.1096
_refine_ls_shift/su_max 0.000
_refine_ls_shift/su_mean 0.000
_refine_ls_structure_factor_coef Fsqd
_refine_ls_weighting_details 'w=1/[\s^2^(Fo^2^)+5.2461P] where P=(Fo^2^+2Fc^2^)/3'
_refine_ls_weighting_scheme calc
_refine_ls_wR_factor_gt 0.2225
_refine_ls_wR_factor_ref 0.2513
_reflns_Friedel_coverage 0.000
_reflns_number_gt 3443
_reflns_number_total 7613
_reflns_threshold_expression 'I > 2\s(I)'
_cod_data_source_file am6b11657_si_004.cif
_cod_data_source_block shelx
_cod_original_cell_volume 2131.1(14)
_cod_database_code 4516622
_shelx_shelxl_version_number 2014/7
_shelx_space_group_comment
;
The symmetry employed for this shelxl refinement is uniquely defined
by the following loop, which should always be used as a source of
symmetry information in preference to the above space-group names.
They are only intended as comments.
;
_shelx_estimated_absorpt_t_min 0.753
_shelx_estimated_absorpt_t_max 0.933
_platon_squeeze_void_probe_radius 1.20

loop_
_space_group_symop_operation_xyz
'x, y, z'
'-x, -y, -z'

loop_
_atom_site_label
_atom_site_type_symbol
_atom_site_fract_x
_atom_site_fract_y
_atom_site_fract_z
_atom_site_U_iso_or_equiv
_atom_site_adp_type
_atom_site_occupancy
_atom_site_site_symmetry_order
_atom_site_calc_flag
_atom_site_refinement_flags_posn
_atom_site_refinement_flags_adp
_atom_site_refinement_flags_occupancy
_atom_site_disorder_assembly
_atom_site_disorder_group
C1 C 0.2360(11) 0.8834(9) 0.7804(5) 0.046(3) Uani 1 1 d . U . . .
H1 H 0.2129 0.9052 0.7335 0.055 Uiso 1 1 calc R U . . .
C2 C 0.1350(13) 0.9413(10) 0.8254(5) 0.054(3) Uani 1 1 d . U . . .
H2 H 0.0428 1.0028 0.8098 0.065 Uiso 1 1 calc R U . . .
C3 C 0.1683(12) 0.9097(10) 0.8947(5) 0.052(3) Uani 1 1 d . U . . .
H3 H 0.1019 0.9536 0.9261 0.063 Uiso 1 1 calc R U . . .
C4 C 0.2968(11) 0.8156(9) 0.9164(4) 0.046(3) Uani 1 1 d . U . . .
H4 H 0.3185 0.7877 0.9634 0.055 Uiso 1 1 calc R U . . .
C5 C 0.3951(11) 0.7615(9) 0.8686(4) 0.039(3) Uani 1 1 d . U . . .
C6 C 0.5469(10) 0.6695(9) 0.8846(4) 0.036(2) Uani 1 1 d . U . . .
C7 C 0.6045(11) 0.6088(8) 0.9475(4) 0.039(3) Uani 1 1 d . U . . .
H7 H 0.5463 0.6238 0.9871 0.047 Uiso 1 1 calc R U . . .
C8 C 0.7483(11) 0.5255(9) 0.9528(4) 0.041(3) Uani 1 1 d . U . . .
C9 C 0.8286(11) 0.5054(9) 0.8923(4) 0.046(3) Uani 1 1 d . U . . .
H9 H 0.9284 0.4506 0.8942 0.055 Uiso 1 1 calc R U . . .
C10 C 0.7619(10) 0.5655(9) 0.8305(4) 0.038(3) Uani 1 1 d . U . . .
C11 C 0.8262(11) 0.5559(10) 0.7623(5) 0.046(3) Uani 1 1 d . U . . .
C12 C 0.9625(14) 0.4807(11) 0.7496(6) 0.068(4) Uani 1 1 d . U . . .
H12 H 1.0263 0.4300 0.7861 0.082 Uiso 1 1 calc R U . . .
C13 C 1.0102(13) 0.4768(11) 0.6834(5) 0.062(3) Uani 1 1 d . U . . .
H13 H 1.1075 0.4256 0.6736 0.075 Uiso 1 1 calc R U . . .
C14 C 0.9130(13) 0.5491(10) 0.6319(5) 0.057(3) Uani 1 1 d . U . . .
H14 H 0.9410 0.5466 0.5857 0.069 Uiso 1 1 calc R U . . .
C15 C 0.7774(13) 0.6234(10) 0.6480(5) 0.052(3) Uani 1 1 d . U . . .
H15 H 0.7137 0.6775 0.6120 0.062 Uiso 1 1 calc R U . . .
C16 C 0.8156(11) 0.4577(9) 1.0173(4) 0.042(3) Uani 1 1 d . U . . .
C17 C 0.9463(11) 0.3583(9) 1.0313(4) 0.038(3) Uani 1 1 d . U . . .
C18 C 1.1351(14) 0.1791(11) 1.0101(6) 0.075(4) Uani 1 1 d . U . . .
H18A H 1.2153 0.1552 0.9768 0.090 Uiso 1 1 calc R U . . .
H18B H 1.0853 0.1199 1.0149 0.090 Uiso 1 1 calc R U . . .
C19 C 1.1969(14) 0.1685(11) 1.0776(6) 0.069(4) Uani 1 1 d . U . . .
H19A H 1.2582 0.0791 1.0950 0.082 Uiso 1 1 calc R U . . .
H19B H 1.2606 0.2166 1.0707 0.082 Uiso 1 1 calc R U . . .
C20 C 0.9756(13) 0.3157(10) 1.1020(5) 0.052(3) Uani 1 1 d . U . . .
C21 C 0.8705(13) 0.3809(10) 1.1410(5) 0.057(3) Uani 1 1 d . U . . .
H21 H 0.8723 0.3637 1.1892 0.068 Uiso 1 1 calc R U . . .
C22 C 0.6408(11) 0.9173(10) 0.7559(4) 0.042(3) Uani 1 1 d . U . . .
H22 H 0.6832 0.8654 0.7977 0.050 Uiso 1 1 calc R U . . .
C23 C 0.6593(12) 1.0273(11) 0.7358(5) 0.057(3) Uani 1 1 d . U . . .
H23 H 0.7120 1.0516 0.7632 0.068 Uiso 1 1 calc R U . . .
C24 C 0.6003(11) 1.1034(10) 0.6750(5) 0.051(3) Uani 1 1 d . U . . .
H24 H 0.6101 1.1819 0.6602 0.061 Uiso 1 1 calc R U . . .
C25 C 0.5279(11) 1.0646(10) 0.6363(5) 0.046(3) Uani 1 1 d . U . . .
H25 H 0.4911 1.1144 0.5932 0.055 Uiso 1 1 calc R U . . .
C26 C 0.5073(11) 0.9527(9) 0.6593(4) 0.038(3) Uani 1 1 d . U . . .
C27 C 0.4320(10) 0.9036(9) 0.6237(4) 0.034(2) Uani 1 1 d . U . . .
C28 C 0.3548(11) 0.9566(9) 0.5645(4) 0.044(3) Uani 1 1 d . U . . .
H28 H 0.3486 1.0371 0.5405 0.053 Uiso 1 1 calc R U . . .
C29 C 0.2844(11) 0.8918(9) 0.5392(4) 0.039(3) Uani 1 1 d . U . . .
C30 C 0.3017(11) 0.7684(9) 0.5730(4) 0.047(3) Uani 1 1 d . U . . .
H30 H 0.2631 0.7195 0.5550 0.057 Uiso 1 1 calc R U . . .
C31 C 0.3762(11) 0.7235(9) 0.6325(4) 0.040(3) Uani 1 1 d . U . . .
C32 C 0.4015(11) 0.6012(10) 0.6770(4) 0.042(3) Uani 1 1 d . U . . .
C33 C 0.3589(12) 0.5107(11) 0.6648(5) 0.058(3) Uani 1 1 d . U . . .
H33 H 0.3058 0.5271 0.6246 0.070 Uiso 1 1 calc R U . . .
C34 C 0.3904(13) 0.3958(10) 0.7090(5) 0.061(3) Uani 1 1 d . U . . .
H34 H 0.3609 0.3334 0.6996 0.073 Uiso 1 1 calc R U . . .
C35 C 0.4659(13) 0.3761(11) 0.7666(5) 0.063(3) Uani 1 1 d . U . . .
H35 H 0.4897 0.2988 0.7983 0.075 Uiso 1 1 calc R U . . .
C36 C 0.5074(12) 0.4681(10) 0.7787(5) 0.050(3) Uani 1 1 d . U . . .
H36 H 0.5601 0.4521 0.8189 0.061 Uiso 1 1 calc R U . . .
C37 C 0.1985(11) 0.9476(10) 0.4769(4) 0.047(3) Uani 1 1 d . U . . .
C38 C 0.1387(11) 0.8937(11) 0.4395(4) 0.048(3) Uani 1 1 d . U . . .
C39 C 0.0586(17) 0.7458(13) 0.4170(6) 0.093(4) Uani 1 1 d . U . . .
H39A H -0.0362 0.7651 0.4411 0.112 Uiso 1 1 calc R U . . .
H39B H 0.1014 0.6541 0.4176 0.112 Uiso 1 1 calc R U . . .
C40 C 0.0337(16) 0.8121(13) 0.3475(6) 0.090(4) Uani 1 1 d . U . . .
H40A H 0.1239 0.7786 0.3209 0.108 Uiso 1 1 calc R U . . .
H40B H -0.0431 0.7955 0.3283 0.108 Uiso 1 1 calc R U . . .
C41 C 0.0571(11) 0.9810(10) 0.3826(4) 0.044(3) Uani 1 1 d . U . . .
C42 C 0.0592(12) 1.0947(12) 0.3760(4) 0.058(3) Uani 1 1 d . U . . .
H42 H 0.0119 1.1629 0.3403 0.070 Uiso 1 1 calc R U . . .
N1 N 0.3675(9) 0.7958(7) 0.8012(3) 0.041(2) Uani 1 1 d . U . . .
N2 N 0.6224(8) 0.6490(7) 0.8274(3) 0.036(2) Uani 1 1 d . U . . .
N3 N 0.7276(9) 0.6253(7) 0.7116(3) 0.045(2) Uani 1 1 d . U . . .
N4 N 0.5661(8) 0.8765(7) 0.7205(3) 0.038(2) Uani 1 1 d . U . . .
N5 N 0.4394(8) 0.7865(7) 0.6579(3) 0.036(2) Uani 1 1 d . U . . .
N6 N 0.4759(9) 0.5821(7) 0.7352(3) 0.044(2) Uani 1 1 d . U . . .
F1 F 0.4270(7) 1.3458(6) 0.5529(3) 0.104(3) Uani 1 1 d D U . . .
F2 F 0.2461(8) 1.2970(6) 0.6052(3) 0.104(3) Uani 1 1 d D U . . .
F3 F 0.3150(7) 1.2591(5) 0.5012(2) 0.083(2) Uani 1 1 d D U . . .
F4 F 0.1988(8) 1.4575(6) 0.5173(3) 0.132(4) Uani 1 1 d D U . . .
B1 B 0.2945(9) 1.3410(7) 0.5431(4) 0.070(4) Uani 1 1 d D U . . .
S1 S 0.7315(3) 0.5002(3) 1.09287(12) 0.0550(9) Uani 1 1 d . U . . .
S2 S 0.1570(3) 1.1061(3) 0.43938(12) 0.0536(9) Uani 1 1 d . U . . .
Fe1 Fe 0.53323(16) 0.71968(14) 0.74239(6) 0.0409(5) Uani 1 1 d . U . . .
B2 B 0.7818(14) 0.1974(12) 0.8898(5) 0.048(6) Uani 0.63 1 d D U P A 1
F5 F 0.664(2) 0.2857(18) 0.9145(12) 0.077(6) Uani 0.63 1 d D U P A 1
F6 F 0.873(2) 0.120(2) 0.9417(7) 0.063(5) Uani 0.63 1 d D U P A 1
F7 F 0.7351(15) 0.1278(10) 0.8581(6) 0.091(4) Uani 0.63 1 d D U P A 1
F8 F 0.8550(15) 0.2552(11) 0.8434(6) 0.097(5) Uani 0.63 1 d D U P A 1
B2A B 0.736(2) 0.187(2) 0.8959(9) 0.065(14) Uani 0.37 1 d D U P B 2
F5A F 0.662(4) 0.300(3) 0.916(2) 0.063(8) Uani 0.37 1 d D U P B 2
F6A F 0.840(4) 0.108(4) 0.9427(13) 0.072(8) Uani 0.37 1 d D U P B 2
F7A F 0.638(3) 0.134(2) 0.8910(12) 0.117(8) Uani 0.37 1 d D U P B 2
F8A F 0.800(3) 0.203(2) 0.8334(10) 0.100(7) Uani 0.37 1 d D U P B 2
O1 O 1.0374(7) 0.3002(6) 0.9862(3) 0.0388(17) Uani 1 1 d . U . . .
O2 O 1.0920(9) 0.2124(7) 1.1271(4) 0.074(3) Uani 1 1 d . U . . .
O3 O 0.1515(7) 0.7762(7) 0.4523(3) 0.0462(19) Uani 1 1 d . U . . .
O4 O -0.0093(9) 0.9455(8) 0.3399(4) 0.074(3) Uani 1 1 d . U . . .

loop_
_atom_site_aniso_label
_atom_site_aniso_U_11
_atom_site_aniso_U_22
_atom_site_aniso_U_33
_atom_site_aniso_U_23
_atom_site_aniso_U_13
_atom_site_aniso_U_12
C1 0.037(6) 0.056(6) 0.039(5) -0.002(5) -0.013(5) -0.012(5)
C2 0.051(6) 0.072(7) 0.045(5) -0.004(5) -0.007(5) -0.033(5)
C3 0.054(7) 0.054(6) 0.039(5) 0.000(5) -0.004(5) -0.014(5)
C4 0.049(6) 0.062(6) 0.022(4) 0.004(4) -0.003(4) -0.021(5)
C5 0.036(6) 0.051(6) 0.019(4) 0.008(4) -0.006(4) -0.012(5)
C6 0.030(5) 0.052(6) 0.027(4) 0.005(4) -0.008(4) -0.022(5)
C7 0.039(6) 0.046(6) 0.025(4) 0.013(4) -0.011(4) -0.018(5)
C8 0.048(6) 0.041(5) 0.031(4) 0.016(4) 0.001(4) -0.025(5)
C9 0.040(6) 0.056(6) 0.030(5) 0.007(4) -0.014(4) -0.011(5)
C10 0.032(5) 0.044(5) 0.022(4) 0.007(4) -0.008(4) -0.001(4)
C11 0.033(6) 0.054(6) 0.037(5) 0.002(4) -0.006(4) -0.007(5)
C12 0.065(7) 0.075(7) 0.056(6) -0.011(5) 0.004(5) -0.020(6)
C13 0.047(6) 0.078(7) 0.049(6) -0.009(5) 0.004(5) -0.014(5)
C14 0.054(7) 0.071(7) 0.036(5) -0.003(5) 0.010(5) -0.018(6)
C15 0.056(7) 0.058(6) 0.036(5) -0.002(5) -0.004(5) -0.018(5)
C16 0.045(6) 0.044(6) 0.031(4) 0.008(4) -0.007(4) -0.018(5)
C17 0.041(6) 0.039(5) 0.034(5) 0.001(4) -0.011(4) -0.017(5)
C18 0.079(8) 0.069(7) 0.067(6) -0.007(6) -0.009(6) -0.019(6)
C19 0.067(7) 0.065(7) 0.062(6) 0.000(5) -0.028(6) -0.014(6)
C20 0.048(6) 0.057(6) 0.045(5) 0.015(5) -0.031(5) -0.019(5)
C21 0.062(7) 0.059(6) 0.045(5) 0.005(5) -0.020(5) -0.021(5)
C22 0.041(6) 0.052(6) 0.028(4) 0.002(4) -0.011(4) -0.017(5)
C23 0.058(7) 0.063(7) 0.049(6) -0.009(5) -0.003(5) -0.023(5)
C24 0.047(6) 0.057(6) 0.043(5) -0.003(5) -0.002(5) -0.017(5)
C25 0.045(6) 0.054(6) 0.035(5) 0.002(4) -0.001(5) -0.020(5)
C26 0.040(6) 0.045(6) 0.020(4) 0.002(4) 0.001(4) -0.013(5)
C27 0.025(5) 0.049(6) 0.025(4) 0.003(4) 0.002(4) -0.015(4)
C28 0.047(6) 0.055(6) 0.020(4) 0.012(4) -0.009(4) -0.017(5)
C29 0.036(6) 0.049(6) 0.019(4) 0.004(4) 0.000(4) -0.010(5)
C30 0.045(6) 0.060(6) 0.031(4) 0.001(4) -0.012(4) -0.017(5)
C31 0.036(6) 0.053(6) 0.028(4) -0.002(4) -0.008(4) -0.014(5)
C32 0.044(6) 0.049(6) 0.028(4) -0.003(4) -0.003(4) -0.014(5)
C33 0.052(6) 0.066(7) 0.050(5) -0.003(5) -0.022(5) -0.015(5)
C34 0.067(7) 0.049(6) 0.063(6) -0.002(5) -0.021(5) -0.019(5)
C35 0.060(7) 0.058(7) 0.053(6) 0.006(5) -0.017(5) -0.010(6)
C36 0.053(6) 0.063(6) 0.034(5) 0.008(5) -0.009(5) -0.028(5)
C37 0.039(6) 0.066(6) 0.021(4) 0.007(4) -0.009(4) -0.011(5)
C38 0.038(6) 0.064(7) 0.027(4) -0.004(5) -0.009(4) -0.005(5)
C39 0.109(9) 0.095(8) 0.073(7) -0.002(6) -0.029(7) -0.037(7)
C40 0.091(8) 0.104(8) 0.075(7) -0.002(6) -0.027(6) -0.040(7)
C41 0.039(6) 0.053(6) 0.030(4) -0.002(4) -0.020(4) -0.005(5)
C42 0.064(7) 0.075(7) 0.024(4) -0.003(5) -0.010(5) -0.016(6)
N1 0.044(5) 0.053(5) 0.018(3) 0.013(3) -0.009(3) -0.016(4)
N2 0.031(5) 0.048(5) 0.024(4) 0.001(3) 0.003(3) -0.014(4)
N3 0.039(5) 0.061(5) 0.021(4) 0.001(4) -0.003(3) -0.009(4)
N4 0.031(5) 0.050(5) 0.023(4) 0.003(3) -0.006(3) -0.008(4)
N5 0.024(4) 0.050(5) 0.023(3) 0.006(3) -0.003(3) -0.010(4)
N6 0.042(5) 0.045(5) 0.032(4) 0.016(4) -0.012(4) -0.012(4)
F1 0.117(7) 0.104(6) 0.085(5) 0.003(4) -0.015(5) -0.043(5)
F2 0.085(6) 0.128(7) 0.084(5) -0.021(5) 0.017(4) -0.028(5)
F3 0.126(6) 0.076(5) 0.031(3) 0.008(3) -0.023(4) -0.027(4)
F4 0.148(8) 0.092(6) 0.104(6) 0.001(5) -0.047(6) 0.009(6)
B1 0.073(8) 0.072(8) 0.061(7) -0.008(7) -0.013(7) -0.023(7)
S1 0.066(2) 0.066(2) 0.0288(13) 0.0108(13) -0.0208(13) -0.0268(17)
S2 0.0505(19) 0.067(2) 0.0271(12) 0.0125(12) -0.0117(12) -0.0144(16)
Fe1 0.0387(9) 0.0588(10) 0.0150(6) 0.0128(6) -0.0119(6) -0.0158(8)
B2 0.053(10) 0.053(10) 0.033(9) -0.002(7) 0.000(7) -0.018(8)
F5 0.090(9) 0.065(9) 0.043(7) 0.004(7) -0.020(7) 0.001(7)
F6 0.061(9) 0.072(8) 0.038(6) -0.005(6) -0.020(6) -0.005(6)
F7 0.117(10) 0.076(7) 0.085(8) -0.016(6) -0.047(7) -0.033(7)
F8 0.126(10) 0.082(8) 0.074(7) 0.001(6) 0.029(7) -0.046(7)
B2A 0.063(16) 0.067(16) 0.063(16) -0.008(10) 0.000(10) -0.025(10)
F5A 0.073(12) 0.053(11) 0.041(11) 0.008(9) -0.011(10) -0.008(9)
F6A 0.075(14) 0.069(11) 0.039(10) 0.011(9) -0.009(9) -0.001(10)
F7A 0.118(14) 0.099(12) 0.125(14) -0.004(11) -0.037(11) -0.034(11)
F8A 0.111(12) 0.102(12) 0.065(9) -0.005(9) 0.011(9) -0.027(9)
O1 0.032(4) 0.034(4) 0.036(3) 0.008(3) -0.015(3) -0.001(3)
O2 0.074(6) 0.073(5) 0.056(4) 0.020(4) -0.031(4) -0.018(4)
O3 0.045(4) 0.063(5) 0.030(3) -0.001(3) -0.019(3) -0.021(4)
O4 0.076(6) 0.087(6) 0.050(4) 0.002(4) -0.029(4) -0.025(5)

loop_
_atom_type_symbol
_atom_type_description
_atom_type_scat_dispersion_real
_atom_type_scat_dispersion_imag
_atom_type_scat_source
C C 0.0033 0.0016 'International Tables Vol C Tables 4.2.6.8 and 6.1.1.4'
H H 0.0000 0.0000 'International Tables Vol C Tables 4.2.6.8 and 6.1.1.4'
N N 0.0061 0.0033 'International Tables Vol C Tables 4.2.6.8 and 6.1.1.4'
F F 0.0171 0.0103 'International Tables Vol C Tables 4.2.6.8 and 6.1.1.4'
S S 0.1246 0.1234 'International Tables Vol C Tables 4.2.6.8 and 6.1.1.4'
Fe Fe 0.3463 0.8444 'International Tables Vol C Tables 4.2.6.8 and 6.1.1.4'
B B 0.0013 0.0007 'International Tables Vol C Tables 4.2.6.8 and 6.1.1.4'
O O 0.0106 0.0060 'International Tables Vol C Tables 4.2.6.8 and 6.1.1.4'

loop_
_geom_angle_atom_site_label_1
_geom_angle_atom_site_label_2
_geom_angle_atom_site_label_3
_geom_angle
N1 C1 C2 121.4(9)
N1 C1 H1 119.3
C2 C1 H1 119.3
C1 C2 C3 119.7(10)
C1 C2 H2 120.2
C3 C2 H2 120.2
C4 C3 C2 119.1(10)
C4 C3 H3 120.5
C2 C3 H3 120.5
C3 C4 C5 118.6(8)
C3 C4 H4 120.7
C5 C4 H4 120.7
N1 C5 C4 122.8(8)
N1 C5 C6 112.9(8)
C4 C5 C6 124.1(8)
N2 C6 C7 122.7(9)
N2 C6 C5 110.2(7)
C7 C6 C5 127.0(9)
C6 C7 C8 119.3(9)
C6 C7 H7 120.4
C8 C7 H7 120.4
C7 C8 C9 117.9(8)
C7 C8 C16 122.2(9)
C9 C8 C16 119.8(9)
C10 C9 C8 119.8(9)
C10 C9 H9 120.1
C8 C9 H9 120.1
N2 C10 C9 120.4(8)
N2 C10 C11 111.6(7)
C9 C10 C11 127.9(9)
C12 C11 N3 122.2(9)
C12 C11 C10 124.9(9)
N3 C11 C10 112.7(9)
C11 C12 C13 120.0(11)
C11 C12 H12 120.0
C13 C12 H12 120.0
C14 C13 C12 118.2(11)
C14 C13 H13 120.9
C12 C13 H13 120.9
C15 C14 C13 119.0(10)
C15 C14 H14 120.5
C13 C14 H14 120.5
N3 C15 C14 123.7(9)
N3 C15 H15 118.2
C14 C15 H15 118.2
C17 C16 C8 129.6(9)
C17 C16 S1 109.6(7)
C8 C16 S1 120.8(8)
O1 C17 C16 126.0(8)
O1 C17 C20 120.8(9)
C16 C17 C20 113.2(10)
O1 C18 C19 111.4(9)
O1 C18 H18A 109.4
C19 C18 H18A 109.4
O1 C18 H18B 109.4
C19 C18 H18B 109.4
H18A C18 H18B 108.0
O2 C19 C18 114.4(10)
O2 C19 H19A 108.7
C18 C19 H19A 108.7
O2 C19 H19B 108.7
C18 C19 H19B 108.7
H19A C19 H19B 107.6
C21 C20 O2 123.4(9)
C21 C20 C17 113.6(9)
O2 C20 C17 122.8(11)
C20 C21 S1 111.6(8)
C20 C21 H21 124.2
S1 C21 H21 124.2
N4 C22 C23 124.3(9)
N4 C22 H22 117.8
C23 C22 H22 117.8
C22 C23 C24 118.9(10)
C22 C23 H23 120.6
C24 C23 H23 120.6
C25 C24 C23 119.1(11)
C25 C24 H24 120.4
C23 C24 H24 120.4
C24 C25 C26 120.5(9)
C24 C25 H25 119.7
C26 C25 H25 119.7
N4 C26 C25 120.2(9)
N4 C26 C27 114.3(9)
C25 C26 C27 125.5(8)
C28 C27 N5 119.0(9)
C28 C27 C26 129.7(9)
N5 C27 C26 111.3(7)
C27 C28 C29 120.1(9)
C27 C28 H28 119.9
C29 C28 H28 119.9
C28 C29 C30 119.6(8)
C28 C29 C37 121.2(9)
C30 C29 C37 119.2(9)
C31 C30 C29 116.8(10)
C31 C30 H30 121.6
C29 C30 H30 121.6
N5 C31 C30 123.6(9)
N5 C31 C32 110.5(8)
C30 C31 C32 125.9(10)
C33 C32 N6 120.5(9)
C33 C32 C31 125.9(9)
N6 C32 C31 113.5(9)
C32 C33 C34 122.3(10)
C32 C33 H33 118.9
C34 C33 H33 118.9
C35 C34 C33 117.1(11)
C35 C34 H34 121.4
C33 C34 H34 121.4
C34 C35 C36 120.1(10)
C34 C35 H35 119.9
C36 C35 H35 119.9
N6 C36 C35 122.9(9)
N6 C36 H36 118.5
C35 C36 H36 118.5
C38 C37 C29 129.6(10)
C38 C37 S2 110.1(7)
C29 C37 S2 120.3(8)
O3 C38 C37 126.1(8)
O3 C38 C41 121.0(10)
C37 C38 C41 112.9(10)
O3 C39 C40 113.8(12)
O3 C39 H39A 108.8
C40 C39 H39A 108.8
O3 C39 H39B 108.8
C40 C39 H39B 108.8
H39A C39 H39B 107.7
O4 C40 C39 113.6(11)
O4 C40 H40A 108.9
C39 C40 H40A 108.9
O4 C40 H40B 108.9
C39 C40 H40B 108.9
H40A C40 H40B 107.7
C42 C41 O4 125.5(9)
C42 C41 C38 113.0(9)
O4 C41 C38 121.4(10)
C41 C42 S2 113.1(8)
C41 C42 H42 123.5
S2 C42 H42 123.5
C1 N1 C5 118.2(8)
C1 N1 Fe1 126.3(6)
C5 N1 Fe1 115.3(6)
C6 N2 C10 119.7(7)
C6 N2 Fe1 121.2(6)
C10 N2 Fe1 118.7(6)
C15 N3 C11 116.6(9)
C15 N3 Fe1 128.4(7)
C11 N3 Fe1 114.9(6)
C22 N4 C26 116.9(8)
C22 N4 Fe1 128.8(6)
C26 N4 Fe1 114.3(6)
C31 N5 C27 120.7(7)
C31 N5 Fe1 120.5(6)
C27 N5 Fe1 118.8(6)
C36 N6 C32 117.0(9)
C36 N6 Fe1 128.3(7)
C32 N6 Fe1 114.6(6)
F4 B1 F3 111.9(6)
F4 B1 F2 109.7(6)
F3 B1 F2 109.3(6)
F4 B1 F1 109.6(6)
F3 B1 F1 108.5(6)
F2 B1 F1 107.6(5)
C21 S1 C16 92.0(5)
C42 S2 C37 90.9(5)
N2 Fe1 N5 177.7(4)
N2 Fe1 N3 81.8(3)
N5 Fe1 N3 99.0(3)
N2 Fe1 N4 100.9(3)
N5 Fe1 N4 81.3(3)
N3 Fe1 N4 91.6(3)
N2 Fe1 N6 97.1(3)
N5 Fe1 N6 80.7(3)
N3 Fe1 N6 89.3(4)
N4 Fe1 N6 161.9(3)
N2 Fe1 N1 80.3(3)
N5 Fe1 N1 99.0(3)
N3 Fe1 N1 162.0(3)
N4 Fe1 N1 90.3(3)
N6 Fe1 N1 94.4(3)
F6 B2 F5 110.0(6)
F6 B2 F8 109.5(6)
F5 B2 F8 110.0(6)
F6 B2 F7 109.7(6)
F5 B2 F7 109.2(6)
F8 B2 F7 108.5(6)
F6A B2A F5A 110.4(11)
F6A B2A F8A 109.7(12)
F5A B2A F8A 111.7(12)
F6A B2A F7A 109.2(13)
F5A B2A F7A 108.1(12)
F8A B2A F7A 107.7(13)
C17 O1 C18 116.6(8)
C20 O2 C19 113.5(8)
C38 O3 C39 117.2(8)
C41 O4 C40 114.8(8)

loop_
_geom_bond_atom_site_label_1
_geom_bond_atom_site_label_2
_geom_bond_distance
C1 N1 1.347(11)
C1 C2 1.366(13)
C1 H1 0.9500
C2 C3 1.401(12)
C2 H2 0.9500
C3 C4 1.357(13)
C3 H3 0.9500
C4 C5 1.377(13)
C4 H4 0.9500
C5 N1 1.352(9)
C5 C6 1.491(12)
C6 N2 1.334(11)
C6 C7 1.367(10)
C7 C8 1.383(13)
C7 H7 0.9500
C8 C9 1.409(13)
C8 C16 1.437(11)
C9 C10 1.378(11)
C9 H9 0.9500
C10 N2 1.351(11)
C10 C11 1.471(13)
C11 C12 1.338(14)
C11 N3 1.368(11)
C12 C13 1.380(14)
C12 H12 0.9500
C13 C14 1.378(13)
C13 H13 0.9500
C14 C15 1.348(14)
C14 H14 0.9500
C15 N3 1.335(11)
C15 H15 0.9500
C16 C17 1.370(13)
C16 S1 1.744(10)
C17 O1 1.323(11)
C17 C20 1.421(12)
C18 O1 1.384(12)
C18 C19 1.506(14)
C18 H18A 0.9900
C18 H18B 0.9900
C19 O2 1.402(13)
C19 H19A 0.9900
C19 H19B 0.9900
C20 C21 1.337(14)
C20 O2 1.348(12)
C21 S1 1.722(10)
C21 H21 0.9500
C22 N4 1.349(11)
C22 C23 1.352(13)
C22 H22 0.9500
C23 C24 1.377(12)
C23 H23 0.9500
C24 C25 1.362(13)
C24 H24 0.9500
C25 C26 1.390(13)
C25 H25 0.9500
C26 N4 1.383(10)
C26 C27 1.425(13)
C27 C28 1.369(11)
C27 N5 1.380(11)
C28 C29 1.412(13)
C28 H28 0.9500
C29 C30 1.417(13)
C29 C37 1.461(11)
C30 C31 1.360(11)
C30 H30 0.9500
C31 N5 1.342(12)
C31 C32 1.465(13)
C32 C33 1.367(14)
C32 N6 1.375(11)
C33 C34 1.388(14)
C33 H33 0.9500
C34 C35 1.370(13)
C34 H34 0.9500
C35 C36 1.375(14)
C35 H35 0.9500
C36 N6 1.372(11)
C36 H36 0.9500
C37 C38 1.383(14)
C37 S2 1.754(10)
C38 O3 1.309(12)
C38 C41 1.429(12)
C39 O3 1.410(14)
C39 C40 1.440(15)
C39 H39A 0.9900
C39 H39B 0.9900
C40 O4 1.434(14)
C40 H40A 0.9900
C40 H40B 0.9900
C41 C42 1.326(14)
C41 O4 1.353(11)
C42 S2 1.733(10)
C42 H42 0.9500
N1 Fe1 1.972(8)
N2 Fe1 1.870(7)
N3 Fe1 1.943(8)
N4 Fe1 1.955(8)
N5 Fe1 1.878(6)
N6 Fe1 1.956(8)
F1 B1 1.380(7)
F2 B1 1.372(7)
F3 B1 1.359(7)
F4 B1 1.349(7)
B2 F6 1.364(7)
B2 F5 1.366(7)
B2 F8 1.369(7)
B2 F7 1.370(7)
B2A F6A 1.369(7)
B2A F5A 1.369(7)
B2A F8A 1.370(7)
B2A F7A 1.370(8)

loop_
_geom_torsion_atom_site_label_1
_geom_torsion_atom_site_label_2
_geom_torsion_atom_site_label_3
_geom_torsion_atom_site_label_4
_geom_torsion
N1 C1 C2 C3 0.1(16)
C1 C2 C3 C4 -4.5(16)
C2 C3 C4 C5 5.3(16)
C3 C4 C5 N1 -1.9(16)
C3 C4 C5 C6 171.8(10)
N1 C5 C6 N2 3.9(12)
C4 C5 C6 N2 -170.3(10)
N1 C5 C6 C7 -173.9(9)
C4 C5 C6 C7 11.9(17)
N2 C6 C7 C8 2.2(15)
C5 C6 C7 C8 179.7(9)
C6 C7 C8 C9 -1.1(15)
C6 C7 C8 C16 -179.5(9)
C7 C8 C9 C10 -1.8(15)
C16 C8 C9 C10 176.7(9)
C8 C9 C10 N2 3.8(16)
C8 C9 C10 C11 -179.3(10)
N2 C10 C11 C12 -179.9(11)
C9 C10 C11 C12 2.9(19)
N2 C10 C11 N3 -4.9(13)
C9 C10 C11 N3 177.9(10)
N3 C11 C12 C13 3.7(19)
C10 C11 C12 C13 178.3(11)
C11 C12 C13 C14 -1.8(19)
C12 C13 C14 C15 2.1(18)
C13 C14 C15 N3 -4.6(18)
C7 C8 C16 C17 168.0(11)
C9 C8 C16 C17 -10.4(17)
C7 C8 C16 S1 -13.1(14)
C9 C8 C16 S1 168.4(8)
C8 C16 C17 O1 -2.6(18)
S1 C16 C17 O1 178.5(8)
C8 C16 C17 C20 -179.6(10)
S1 C16 C17 C20 1.4(12)
O1 C18 C19 O2 52.8(15)
O1 C17 C20 C21 -177.4(9)
C16 C17 C20 C21 -0.2(14)
O1 C17 C20 O2 -3.0(16)
C16 C17 C20 O2 174.2(10)
O2 C20 C21 S1 -175.5(8)
C17 C20 C21 S1 -1.1(13)
N4 C22 C23 C24 -0.8(17)
C22 C23 C24 C25 -1.3(16)
C23 C24 C25 C26 3.2(16)
C24 C25 C26 N4 -3.0(15)
C24 C25 C26 C27 179.2(10)
N4 C26 C27 C28 175.9(9)
C25 C26 C27 C28 -6.2(17)
N4 C26 C27 N5 -2.2(12)
C25 C26 C27 N5 175.7(9)
N5 C27 C28 C29 -0.1(14)
C26 C27 C28 C29 -178.0(10)
C27 C28 C29 C30 -4.0(15)
C27 C28 C29 C37 178.6(9)
C28 C29 C30 C31 5.8(14)
C37 C29 C30 C31 -176.7(9)
C29 C30 C31 N5 -3.8(15)
C29 C30 C31 C32 177.3(9)
N5 C31 C32 C33 -176.5(10)
C30 C31 C32 C33 2.5(17)
N5 C31 C32 N6 3.2(12)
C30 C31 C32 N6 -177.8(9)
N6 C32 C33 C34 -1.3(17)
C31 C32 C33 C34 178.4(10)
C32 C33 C34 C35 0.6(18)
C33 C34 C35 C36 -0.1(17)
C34 C35 C36 N6 0.4(18)
C28 C29 C37 C38 170.3(11)
C30 C29 C37 C38 -7.2(16)
C28 C29 C37 S2 -10.1(13)
C30 C29 C37 S2 172.5(7)
C29 C37 C38 O3 -2.0(18)
S2 C37 C38 O3 178.4(8)
C29 C37 C38 C41 177.9(10)
S2 C37 C38 C41 -1.8(11)
O3 C39 C40 O4 -50.3(17)
O3 C38 C41 C42 -178.1(10)
C37 C38 C41 C42 2.0(14)
O3 C38 C41 O4 -0.3(16)
C37 C38 C41 O4 179.8(10)
O4 C41 C42 S2 -179.0(9)
C38 C41 C42 S2 -1.3(13)
C2 C1 N1 C5 3.3(15)
C2 C1 N1 Fe1 -171.6(8)
C4 C5 N1 C1 -2.5(15)
C6 C5 N1 C1 -176.8(9)
C4 C5 N1 Fe1 173.0(8)
C6 C5 N1 Fe1 -1.3(11)
C7 C6 N2 C10 -0.3(15)
C5 C6 N2 C10 -178.2(9)
C7 C6 N2 Fe1 172.8(7)
C5 C6 N2 Fe1 -5.1(11)
C9 C10 N2 C6 -2.7(15)
C11 C10 N2 C6 179.9(9)
C9 C10 N2 Fe1 -175.9(7)
C11 C10 N2 Fe1 6.7(11)
C14 C15 N3 C11 6.3(16)
C14 C15 N3 Fe1 -176.3(9)
C12 C11 N3 C15 -5.8(16)
C10 C11 N3 C15 179.0(9)
C12 C11 N3 Fe1 176.5(10)
C10 C11 N3 Fe1 1.3(11)
C23 C22 N4 C26 1.0(15)
C23 C22 N4 Fe1 178.9(8)
C25 C26 N4 C22 0.9(13)
C27 C26 N4 C22 178.9(8)
C25 C26 N4 Fe1 -177.3(7)
C27 C26 N4 Fe1 0.7(10)
C30 C31 N5 C27 -0.2(15)
C32 C31 N5 C27 178.9(8)
C30 C31 N5 Fe1 177.4(8)
C32 C31 N5 Fe1 -3.6(11)
C28 C27 N5 C31 2.2(13)
C26 C27 N5 C31 -179.5(9)
C28 C27 N5 Fe1 -175.4(7)
C26 C27 N5 Fe1 3.0(10)
C35 C36 N6 C32 -1.0(15)
C35 C36 N6 Fe1 -177.1(8)
C33 C32 N6 C36 1.5(14)
C31 C32 N6 C36 -178.2(9)
C33 C32 N6 Fe1 178.1(8)
C31 C32 N6 Fe1 -1.7(11)
C20 C21 S1 C16 1.6(9)
C17 C16 S1 C21 -1.7(8)
C8 C16 S1 C21 179.2(9)
C41 C42 S2 C37 0.3(9)
C38 C37 S2 C42 0.9(8)
C29 C37 S2 C42 -178.8(8)
C6 N2 Fe1 N3 -178.0(8)
C10 N2 Fe1 N3 -4.8(8)
C6 N2 Fe1 N4 92.0(8)
C10 N2 Fe1 N4 -94.9(8)
C6 N2 Fe1 N6 -89.7(8)
C10 N2 Fe1 N6 83.5(8)
C6 N2 Fe1 N1 3.6(7)
C10 N2 Fe1 N1 176.7(8)
C31 N5 Fe1 N3 90.1(8)
C27 N5 Fe1 N3 -92.3(7)
C31 N5 Fe1 N4 -179.7(8)
C27 N5 Fe1 N4 -2.1(6)
C31 N5 Fe1 N6 2.2(7)
C27 N5 Fe1 N6 179.8(7)
C31 N5 Fe1 N1 -90.8(8)
C27 N5 Fe1 N1 86.8(7)
C16 C17 O1 C18 -158.2(11)
C20 C17 O1 C18 18.6(14)
C19 C18 O1 C17 -41.7(14)
C21 C20 O2 C19 -172.5(11)
C17 C20 O2 C19 13.6(15)
C18 C19 O2 C20 -37.6(14)
C37 C38 O3 C39 167.2(11)
C41 C38 O3 C39 -12.7(15)
C40 C39 O3 C38 37.8(16)
C42 C41 O4 C40 164.9(12)
C38 C41 O4 C40 -12.6(15)
C39 C40 O4 C41 37.3(16)

loop_
_platon_squeeze_void_nr
_platon_squeeze_void_average_x
_platon_squeeze_void_average_y
_platon_squeeze_void_average_z
_platon_squeeze_void_volume
_platon_squeeze_void_count_electrons
_platon_squeeze_void_content
1 0.500 0.000 1.000 151 26 ' '
2 0.381 0.539 0.424 11 2 ' '
3 0.619 0.461 0.576 11 2 ' '
